data_8105645
loop_
_publ_author_name
'Smit, Jireh B. M.'
'Marais, Charlene'
'Malan, Frederick P.'
'Bezuidenhout, Barend C. B.'

_publ_section_title
;
 Crystal structure of 3-(4-methoxyphenyl)-1-phenylprop-2-yn-1-one,
 C16H12O2
;
_journal_issue 2
_journal_name_full 'Zeitschrift f\"ur Kristallographie - New Crystal Structures'
_journal_page_first 359
_journal_page_last 360
_journal_paper_doi 10.1515/ncrs-2018-0418
_journal_volume 234
_journal_year 2019
_chemical_formula_sum 'C16 H12 O2'
_chemical_formula_weight 236.26
_chemical_name_systematic 3-(4-methoxyphenyl)-1-phenylprop-2-yn-1-one
_space_group_crystal_system monoclinic
_space_group_IT_number 14
_space_group_name_Hall '-P 2ybc'
_space_group_name_H-M_alt 'P 1 21/c 1'
_atom_sites_solution_hydrogens geom
_cell_angle_alpha 90
_cell_angle_beta 94.216(2)
_cell_angle_gamma 90
_cell_formula_units_Z 4
_cell_length_a 15.7947(10)
_cell_length_b 6.2958(4)
_cell_length_c 12.2787(8)
_cell_measurement_reflns_used 9968
_cell_measurement_temperature 150(2)
_cell_measurement_theta_max 72.41
_cell_measurement_theta_min 2.81
_cell_volume 1217.69(14)
_computing_structure_refinement 'SHELXL-2016/6 (Sheldrick, 2016)'
_computing_structure_solution 'SHELXT 2014/5 (Sheldrick, 2014)'
_diffrn_ambient_temperature 150(2)
_diffrn_measured_fraction_theta_full 1.000
_diffrn_measured_fraction_theta_max 1.000
_diffrn_measurement_device_type 'Bruker APEX-II CCD'
_diffrn_measurement_method '\f and \w scans'
_diffrn_radiation_type CuK\a
_diffrn_radiation_wavelength 1.54178
_diffrn_reflns_av_R_equivalents 0.0436
_diffrn_reflns_av_unetI/netI 0.0268
_diffrn_reflns_Laue_measured_fraction_full 1.000
_diffrn_reflns_Laue_measured_fraction_max 1.000
_diffrn_reflns_limit_h_max 18
_diffrn_reflns_limit_h_min -18
_diffrn_reflns_limit_k_max 7
_diffrn_reflns_limit_k_min -7
_diffrn_reflns_limit_l_max 14
_diffrn_reflns_limit_l_min -14
_diffrn_reflns_number 18701
_diffrn_reflns_point_group_measured_fraction_full 1.000
_diffrn_reflns_point_group_measured_fraction_max 1.000
_diffrn_reflns_theta_full 65.054
_diffrn_reflns_theta_max 65.054
_diffrn_reflns_theta_min 2.805
_exptl_absorpt_coefficient_mu 0.675
_exptl_absorpt_correction_T_max 0.8644
_exptl_absorpt_correction_T_min 0.6964
_exptl_absorpt_correction_type multi-scan
_exptl_absorpt_process_details
;
SADABS-2014/5 (Bruker,2014/5) was used for absorption correction.
wR2(int) was 0.1528 before and 0.0511 after correction.
The Ratio of minimum to maximum transmission is 0.8056.
The \l/2 correction factor is Not present.
;
_exptl_crystal_colour colourless
_exptl_crystal_density_diffrn 1.289
_exptl_crystal_description needle
_exptl_crystal_F_000 496
_exptl_crystal_size_max 0.492
_exptl_crystal_size_mid 0.101
_exptl_crystal_size_min 0.093
_refine_diff_density_max 0.239
_refine_diff_density_min -0.170
_refine_diff_density_rms 0.052
_refine_ls_extinction_coef 0.0162(19)
_refine_ls_extinction_expression Fc^*^=kFc[1+0.001xFc^2^\l^3^/sin(2\q)]^-1/4^
_refine_ls_extinction_method 'SHELXL-2016/6 (Sheldrick 2016)'
_refine_ls_goodness_of_fit_ref 1.138
_refine_ls_hydrogen_treatment constr
_refine_ls_matrix_type full
_refine_ls_number_parameters 165
_refine_ls_number_reflns 2080
_refine_ls_number_restraints 0
_refine_ls_restrained_S_all 1.138
_refine_ls_R_factor_all 0.0439
_refine_ls_R_factor_gt 0.0398
_refine_ls_shift/su_max 0.000
_refine_ls_shift/su_mean 0.000
_refine_ls_structure_factor_coef Fsqd
_refine_ls_weighting_details 'w=1/[\s^2^(Fo^2^)+(0.1000P)^2^] where P=(Fo^2^+2Fc^2^)/3'
_refine_ls_weighting_scheme calc
_refine_ls_wR_factor_gt 0.1283
_refine_ls_wR_factor_ref 0.1336
_reflns_Friedel_coverage 0.000
_reflns_Friedel_fraction_full .
_reflns_Friedel_fraction_max .
_reflns_number_gt 1857
_reflns_number_total 2080
_reflns_threshold_expression 'I > 2\s(I)'
_cod_data_source_file suppl_ncrs-2018-0418_suppl.cif
_cod_data_source_block cu_CM05_0ma_a
_cod_depositor_comments
;
The following automatic conversions were performed:

data item '_exptl_absorpt_correction_type' value 'Multi-scan' was
changed to 'multi-scan' in accordance with the built-in table derived
from the CIF Core dictionary named 'cif_core.dic' version 2.4.5 last
updated on 2014-11-21.

Automatic conversion script
Id: cif_fix_values 8738 2021-04-28 16:35:53Z antanas 
;
_cod_original_sg_symbol_H-M 'P 21/c'
_cod_database_code 8105645
_shelx_space_group_comment
;
The symmetry employed for this shelxl refinement is uniquely defined
by the following loop, which should always be used as a source of
symmetry information in preference to the above space-group names.
They are only intended as comments.
;

loop_
_space_group_symop_operation_xyz
'x, y, z'
'-x, y+1/2, -z+1/2'
'-x, -y, -z'
'x, -y-1/2, z-1/2'

loop_
_atom_site_label
_atom_site_type_symbol
_atom_site_fract_x
_atom_site_fract_y
_atom_site_fract_z
_atom_site_U_iso_or_equiv
_atom_site_adp_type
_atom_site_occupancy
_atom_site_site_symmetry_order
_atom_site_calc_flag
_atom_site_refinement_flags_posn
_atom_site_refinement_flags_adp
_atom_site_refinement_flags_occupancy
_atom_site_disorder_assembly
_atom_site_disorder_group
O1 O 0.30002(7) 0.09694(16) 0.92779(7) 0.0444(3) Uani 1 1 d . . . . .
C1 C 0.38601(8) -0.1680(2) 0.78750(10) 0.0333(3) Uani 1 1 d . . . . .
H1 H 0.380064 -0.217515 0.859620 0.040 Uiso 1 1 calc R U . . .
C3 C 0.43856(9) -0.2168(2) 0.61146(12) 0.0425(4) Uani 1 1 d . . . . .
H3 H 0.468531 -0.299890 0.562418 0.051 Uiso 1 1 calc R U . . .
O2 O 0.06190(6) 1.21510(15) 0.57473(7) 0.0380(3) Uani 1 1 d . . . . .
C2 C 0.42935(8) -0.2892(2) 0.71605(12) 0.0389(4) Uani 1 1 d . . . . .
H2 H 0.452794 -0.422271 0.738880 0.047 Uiso 1 1 calc R U . . .
C4 C 0.40412(9) -0.0227(2) 0.57783(11) 0.0403(4) Uani 1 1 d . . . . .
H4 H 0.410855 0.026687 0.505877 0.048 Uiso 1 1 calc R U . . .
C5 C 0.36000(8) 0.0993(2) 0.64849(10) 0.0321(3) Uani 1 1 d . . . . .
H5 H 0.336088 0.231534 0.625011 0.039 Uiso 1 1 calc R U . . .
C6 C 0.35091(7) 0.02705(19) 0.75414(9) 0.0288(3) Uani 1 1 d . . . . .
C7 C 0.30202(8) 0.1491(2) 0.83230(10) 0.0314(3) Uani 1 1 d . . . . .
C8 C 0.25590(8) 0.3332(2) 0.78984(10) 0.0328(3) Uani 1 1 d . . . . .
C9 C 0.21843(8) 0.4864(2) 0.75198(10) 0.0312(3) Uani 1 1 d . . . . .
C10 C 0.17710(7) 0.66929(19) 0.70483(9) 0.0295(3) Uani 1 1 d . . . . .
C11 C 0.19710(7) 0.7405(2) 0.60202(10) 0.0316(3) Uani 1 1 d . . . . .
H11 H 0.236425 0.662438 0.562835 0.038 Uiso 1 1 calc R U . . .
C12 C 0.16062(8) 0.9227(2) 0.55628(9) 0.0311(3) Uani 1 1 d . . . . .
H12 H 0.175628 0.970479 0.486886 0.037 Uiso 1 1 calc R U . . .
C13 C 0.10166(7) 1.03584(19) 0.61263(9) 0.0289(3) Uani 1 1 d . . . . .
C14 C 0.08046(8) 0.9644(2) 0.71430(10) 0.0328(3) Uani 1 1 d . . . . .
H14 H 0.039707 1.040133 0.752222 0.039 Uiso 1 1 calc R U . . .
C15 C 0.11788(8) 0.7852(2) 0.76063(10) 0.0313(3) Uani 1 1 d . . . . .
H15 H 0.103541 0.739764 0.830718 0.038 Uiso 1 1 calc R U . . .
C16 C 0.08442(10) 1.2943(2) 0.47176(11) 0.0416(4) Uani 1 1 d . . . . .
H16A H 0.071163 1.187205 0.415153 0.062 Uiso 1 1 calc R U . . .
H16B H 0.145329 1.325893 0.475810 0.062 Uiso 1 1 calc R U . . .
H16C H 0.052227 1.424252 0.453660 0.062 Uiso 1 1 calc R U . . .

loop_
_atom_site_aniso_label
_atom_site_aniso_U_11
_atom_site_aniso_U_22
_atom_site_aniso_U_33
_atom_site_aniso_U_23
_atom_site_aniso_U_13
_atom_site_aniso_U_12
O1 0.0557(6) 0.0470(6) 0.0314(5) 0.0040(4) 0.0094(4) 0.0032(5)
C1 0.0290(6) 0.0321(7) 0.0383(7) 0.0036(5) -0.0015(5) -0.0038(5)
C3 0.0367(7) 0.0440(8) 0.0475(8) -0.0104(6) 0.0078(6) 0.0037(6)
O2 0.0387(5) 0.0417(6) 0.0343(5) 0.0045(4) 0.0083(4) 0.0098(4)
C2 0.0321(7) 0.0316(7) 0.0526(8) -0.0018(6) -0.0008(6) 0.0021(5)
C4 0.0408(8) 0.0471(8) 0.0335(7) -0.0017(6) 0.0066(5) -0.0002(6)
C5 0.0306(7) 0.0319(7) 0.0338(7) 0.0015(5) 0.0025(5) -0.0006(5)
C6 0.0242(6) 0.0298(6) 0.0320(7) -0.0015(5) 0.0002(5) -0.0050(5)
C7 0.0302(6) 0.0310(7) 0.0332(7) 0.0010(5) 0.0033(5) -0.0056(5)
C8 0.0334(7) 0.0311(7) 0.0349(7) -0.0028(5) 0.0090(5) -0.0028(5)
C9 0.0287(7) 0.0321(7) 0.0334(7) -0.0052(5) 0.0063(5) -0.0056(5)
C10 0.0262(6) 0.0296(6) 0.0328(7) -0.0051(5) 0.0023(5) -0.0042(5)
C11 0.0294(6) 0.0339(7) 0.0321(7) -0.0085(5) 0.0072(5) -0.0009(5)
C12 0.0302(6) 0.0370(7) 0.0266(6) -0.0039(5) 0.0045(5) -0.0043(5)
C13 0.0259(6) 0.0316(7) 0.0288(6) -0.0038(5) 0.0001(5) -0.0021(5)
C14 0.0295(6) 0.0387(7) 0.0311(7) -0.0049(5) 0.0072(5) 0.0037(5)
C15 0.0301(6) 0.0367(7) 0.0277(6) -0.0013(5) 0.0059(5) -0.0011(5)
C16 0.0457(8) 0.0423(8) 0.0377(7) 0.0085(6) 0.0096(6) 0.0062(6)

loop_
_atom_type_symbol
_atom_type_description
_atom_type_scat_dispersion_real
_atom_type_scat_dispersion_imag
_atom_type_scat_source
C C 0.0181 0.0091 'International Tables Vol C Tables 4.2.6.8 and 6.1.1.4'
H H 0.0000 0.0000 'International Tables Vol C Tables 4.2.6.8 and 6.1.1.4'
O O 0.0492 0.0322 'International Tables Vol C Tables 4.2.6.8 and 6.1.1.4'

loop_
_geom_angle_atom_site_label_1
_geom_angle_atom_site_label_2
_geom_angle_atom_site_label_3
_geom_angle
_geom_angle_site_symmetry_1
_geom_angle_site_symmetry_3
C2 C1 C6 120.27(12) . .
C2 C1 H1 119.9 . .
C6 C1 H1 119.9 . .
C2 C3 C4 120.12(12) . .
C2 C3 H3 119.9 . .
C4 C3 H3 119.9 . .
C13 O2 C16 117.05(10) . .
C3 C2 C1 119.95(12) . .
C3 C2 H2 120.0 . .
C1 C2 H2 120.0 . .
C5 C4 C3 120.43(13) . .
C5 C4 H4 119.8 . .
C3 C4 H4 119.8 . .
C4 C5 C6 119.57(12) . .
C4 C5 H5 120.2 . .
C6 C5 H5 120.2 . .
C5 C6 C1 119.67(11) . .
C5 C6 C7 121.72(11) . .
C1 C6 C7 118.58(11) . .
O1 C7 C8 120.96(11) . .
O1 C7 C6 122.11(11) . .
C8 C7 C6 116.93(10) . .
C9 C8 C7 178.33(12) . .
C8 C9 C10 177.67(12) . .
C11 C10 C15 118.50(11) . .
C11 C10 C9 119.91(10) . .
C15 C10 C9 121.56(11) . .
C12 C11 C10 121.15(11) . .
C12 C11 H11 119.4 . .
C10 C11 H11 119.4 . .
C11 C12 C13 119.67(11) . .
C11 C12 H12 120.2 . .
C13 C12 H12 120.2 . .
O2 C13 C14 116.15(10) . .
O2 C13 C12 124.29(11) . .
C14 C13 C12 119.56(11) . .
C15 C14 C13 120.76(11) . .
C15 C14 H14 119.6 . .
C13 C14 H14 119.6 . .
C14 C15 C10 120.36(11) . .
C14 C15 H15 119.8 . .
C10 C15 H15 119.8 . .
O2 C16 H16A 109.5 . .
O2 C16 H16B 109.5 . .
H16A C16 H16B 109.5 . .
O2 C16 H16C 109.5 . .
H16A C16 H16C 109.5 . .
H16B C16 H16C 109.5 . .

loop_
_geom_bond_atom_site_label_1
_geom_bond_atom_site_label_2
_geom_bond_distance
_geom_bond_site_symmetry_2
O1 C7 1.2203(15) .
C1 C2 1.3817(19) .
C1 C6 1.3961(17) .
C1 H1 0.9500 .
C3 C2 1.381(2) .
C3 C4 1.388(2) .
C3 H3 0.9500 .
O2 C13 1.3571(15) .
O2 C16 1.4284(16) .
C2 H2 0.9500 .
C4 C5 1.3849(19) .
C4 H4 0.9500 .
C5 C6 1.3921(17) .
C5 H5 0.9500 .
C6 C7 1.4891(17) .
C7 C8 1.4457(17) .
C8 C9 1.2066(19) .
C9 C10 1.4252(17) .
C10 C11 1.3975(17) .
C10 C15 1.4039(17) .
C11 C12 1.3842(18) .
C11 H11 0.9500 .
C12 C13 1.3958(17) .
C12 H12 0.9500 .
C13 C14 1.3907(18) .
C14 C15 1.3772(18) .
C14 H14 0.9500 .
C15 H15 0.9500 .
C16 H16A 0.9800 .
C16 H16B 0.9800 .
C16 H16C 0.9800 .

loop_
_geom_torsion_atom_site_label_1
_geom_torsion_atom_site_label_2
_geom_torsion_atom_site_label_3
_geom_torsion_atom_site_label_4
_geom_torsion
_geom_torsion_site_symmetry_1
_geom_torsion_site_symmetry_2
_geom_torsion_site_symmetry_3
_geom_torsion_site_symmetry_4
C4 C3 C2 C1 -0.2(2) . . . .
C6 C1 C2 C3 0.45(19) . . . .
C2 C3 C4 C5 -0.3(2) . . . .
C3 C4 C5 C6 0.5(2) . . . .
C4 C5 C6 C1 -0.29(18) . . . .
C4 C5 C6 C7 -178.25(11) . . . .
C2 C1 C6 C5 -0.20(18) . . . .
C2 C1 C6 C7 177.82(11) . . . .
C5 C6 C7 O1 -173.33(11) . . . .
C1 C6 C7 O1 8.69(18) . . . .
C5 C6 C7 C8 7.16(17) . . . .
C1 C6 C7 C8 -170.81(10) . . . .
C15 C10 C11 C12 0.94(18) . . . .
C9 C10 C11 C12 -177.24(10) . . . .
C10 C11 C12 C13 -1.14(18) . . . .
C16 O2 C13 C14 178.39(11) . . . .
C16 O2 C13 C12 -1.88(17) . . . .
C11 C12 C13 O2 -179.53(11) . . . .
C11 C12 C13 C14 0.20(18) . . . .
O2 C13 C14 C15 -179.31(10) . . . .
C12 C13 C14 C15 0.94(19) . . . .
C13 C14 C15 C10 -1.14(19) . . . .
C11 C10 C15 C14 0.21(18) . . . .
C9 C10 C15 C14 178.36(11) . . . .
